data_7103194
loop_
_publ_author_name
'Chippindale, Ann M'
'Head, Laura E'
'Hibble, Simon J'

_publ_section_title
;
 Simple linear asymmetrical complexes of silver(I): NC-Ag-NH3 and
 Br-Ag-NH3.
;
_journal_issue 26
_journal_name_full 'Chemical communications (Cambridge, England)'
_journal_page_first 3010
_journal_page_last 3012
_journal_paper_doi 10.1039/b803500h
_journal_year 2008
_chemical_compound_source
;
?
;
_chemical_formula_moiety ' C H3 Ag N2 '
_chemical_formula_sum 'C H3 Ag N2'
_chemical_formula_weight 150.92
_chemical_name_systematic
;
Ag(CN)(NH3) at 230K (form I)
;
_space_group_IT_number 63
_symmetry_cell_setting orthorhombic
_symmetry_space_group_name_Hall '-C 2c 2'
_symmetry_space_group_name_H-M 'C m c m'
_atom_sites_solution_hydrogens difmap
_atom_sites_solution_primary direct
_audit_creation_date 08-31-01
_audit_creation_method CRYSTALS_ver_12-03-99
_cell_angle_alpha 90
_cell_angle_beta 90
_cell_angle_gamma 90
_cell_formula_units_Z 4
_cell_length_a 3.9543(3)
_cell_length_b 15.9183(6)
_cell_length_c 5.2689(2)
_cell_measurement_reflns_used 2300
_cell_measurement_temperature 230
_cell_measurement_theta_max 32
_cell_measurement_theta_min 5
_cell_volume 331.65(3)
_computing_cell_refinement
;
CrysAlisPro
;
_computing_data_collection
;
CrysAlisPro, (Oxford Diffraction, 2006)
;
_computing_data_reduction
;
CrysAlisPro
;
_computing_molecular_graphics
;
CAMERON (Watkin et al 1996)
;
_computing_publication_material
;
CRYSTALS (Watkin et al 2001)
;
_computing_structure_refinement
;
CRYSTALS (Watkin et al 2001)
;
_computing_structure_solution
;
SIR92 (Altomare et al, 1994)
;
_diffrn_ambient_temperature 230(1)
_diffrn_measured_fraction_theta_full 0.986
_diffrn_measured_fraction_theta_max 0.932
_diffrn_measurement_device_type
;
Oxford Diffraction Gemini S Ultra
;
_diffrn_measurement_method \w/2\q
_diffrn_radiation_monochromator graphite
_diffrn_radiation_type 'Mo K\a'
_diffrn_radiation_wavelength 0.71073
_diffrn_reflns_av_R_equivalents 0.017
_diffrn_reflns_limit_h_max 5
_diffrn_reflns_limit_h_min -3
_diffrn_reflns_limit_k_max 23
_diffrn_reflns_limit_k_min -20
_diffrn_reflns_limit_l_max 7
_diffrn_reflns_limit_l_min -7
_diffrn_reflns_number 2307
_diffrn_reflns_theta_full 26.551
_diffrn_reflns_theta_max 32.085
_diffrn_reflns_theta_min 5.123
_diffrn_standards_decay_% 0.00
_diffrn_standards_interval_count 0
_diffrn_standards_interval_time 0
_diffrn_standards_number 0
_exptl_absorpt_coefficient_mu 5.804
_exptl_absorpt_correction_T_max 0.89
_exptl_absorpt_correction_T_min 0.42
_exptl_absorpt_correction_type multi-scan
_exptl_absorpt_process_details
;
ABSPACK, (Oxford Diffraction, 2006)
;
_exptl_crystal_colour ' colourless '
_exptl_crystal_density_diffrn 3.022
_exptl_crystal_description ' plate '
_exptl_crystal_F_000 280.000
_exptl_crystal_size_max 0.15
_exptl_crystal_size_mid 0.15
_exptl_crystal_size_min 0.02
_refine_diff_density_max 0.36
_refine_diff_density_min -0.57
_refine_ls_extinction_method None
_refine_ls_goodness_of_fit_ref 1.1035
_refine_ls_hydrogen_treatment refall
_refine_ls_matrix_type full
_refine_ls_number_parameters 24
_refine_ls_number_reflns 264
_refine_ls_R_factor_all 0.0235
_refine_ls_R_factor_gt 0.0166
_refine_ls_shift/su_max 0.000677
_refine_ls_structure_factor_coef F
_refine_ls_weighting_details
;
Method = Prince modified Chebychev polynomial, (Watkin, 1994)
W = [weight] * [1-(deltaF/6*sigmaF)^2]^2

4.41 -1.88 0.845
;
_refine_ls_weighting_scheme calc
_refine_ls_wR_factor_all 0.0182
_refine_ls_wR_factor_gt 0.0156
_refine_ls_wR_factor_ref 0.0156
_reflns_limit_h_max 5
_reflns_limit_h_min 0
_reflns_limit_k_max 23
_reflns_limit_k_min 0
_reflns_limit_l_max 7
_reflns_limit_l_min 0
_reflns_number_gt 264
_reflns_number_total 330
_reflns_threshold_expression I>3.00u(I)
_cod_data_source_file b803500h.txt
_cod_data_source_block CRYSTALS2_cif
_cod_depositor_comments
;
The following automatic conversions were performed:
'_symmetry_cell_setting' value 'Orthorhombic' changed to 'orthorhombic'
according to '/home/saulius/struct/CIF-dictionaries/cif_core.dic'
dictionary named 'cif_core.dic' version 2.4.1 from 2010-06-29.

Automatic conversion script
Id: cif_fix_enum 1527 2010-12-29 10:47:43Z saulius 
;
_cod_original_sg_symbol_H-M 'C m c m '
_cod_original_formula_sum ' C H3 Ag N2 '
_cod_database_code 7103194

loop_
_symmetry_equiv_pos_as_xyz
x,y,z
-x,-y,-z
x+1/2,y+1/2,z
-x+1/2,-y+1/2,-z
-x,y,z
x,-y,-z
-x+1/2,y+1/2,z
x+1/2,-y+1/2,-z
x,-y,z+1/2
-x,y,-z+1/2
x+1/2,-y+1/2,z+1/2
-x+1/2,y+1/2,-z+1/2
-x,-y,z+1/2
x,y,-z+1/2
-x+1/2,-y+1/2,z+1/2
x+1/2,y+1/2,-z+1/2

loop_
_atom_site_label
_atom_site_type_symbol
_atom_site_fract_x
_atom_site_fract_y
_atom_site_fract_z
_atom_site_U_iso_or_equiv
_atom_site_occupancy
_atom_site_adp_type
_atom_site_attached_hydrogens
Ag1 Ag 1.0000 0.72253(2) 0.7500 0.0419 1.0000 Uani .
C1 C 1.0000 0.8514(3) 0.7500 0.0416 1.0000 Uani .
N1 N 1.0000 0.9228(2) 0.7500 0.0426 1.0000 Uani .
N2 N 1.0000 0.5897(2) 0.7500 0.0389 1.0000 Uani .
H1 H 0.821(15) 0.560(6) 0.7500 0.08(3) 0.5000 Uiso .
H2 H 0.889(14) 0.573(3) 0.880(7) 0.07(2) 0.5000 Uiso .

loop_
_atom_site_aniso_label
_atom_site_aniso_U_11
_atom_site_aniso_U_22
_atom_site_aniso_U_33
_atom_site_aniso_U_23
_atom_site_aniso_U_13
_atom_site_aniso_U_12
Ag1 0.0543(2) 0.03110(15) 0.04021(18) 0.0000 0.0000 0.0000
C1 0.044(3) 0.046(2) 0.035(2) 0.0000 0.0000 0.0000
N1 0.051(2) 0.0369(18) 0.040(2) 0.0000 0.0000 0.0000
N2 0.049(3) 0.0317(17) 0.037(2) 0.0000 0.0000 0.0000

loop_
_atom_type_symbol
_atom_type_scat_dispersion_real
_atom_type_scat_dispersion_imag
_atom_type_scat_Cromer_Mann_a1
_atom_type_scat_Cromer_Mann_b1
_atom_type_scat_Cromer_Mann_a2
_atom_type_scat_Cromer_Mann_b2
_atom_type_scat_Cromer_Mann_a3
_atom_type_scat_Cromer_Mann_b3
_atom_type_scat_Cromer_Mann_a4
_atom_type_scat_Cromer_Mann_b4
_atom_type_scat_Cromer_Mann_c
_atom_type_scat_source
'C ' 0.0033 0.0016 2.3100 20.8439 1.0200 10.2075 1.5886 0.5687 0.8650 51.6512 0.2156 International_Tables_Vol_IV_Table_2.2B
'H ' 0.0000 0.0000 0.4930 10.5109 0.3229 26.1257 0.1402 3.1424 0.0408 57.7998 0.0030 International_Tables_Vol_IV_Table_2.2B
'N ' 0.0061 0.0033 12.2126 0.0057 3.1322 9.8933 2.0125 28.9975 1.1663 0.5826 -11.5290 International_Tables_Vol_IV_Table_2.2B
'Ag ' -0.8971 1.1015 19.2808 0.6446 16.6885 7.4726 4.8045 24.6605 1.0463 99.8156 5.1790 International_Tables_Vol_IV_Table_2.2B

loop_
_geom_angle_atom_site_label_1
_geom_angle_site_symmetry_1
_geom_angle_atom_site_label_2
_geom_angle_site_symmetry_2
_geom_angle_atom_site_label_3
_geom_angle_site_symmetry_3
_geom_angle
_geom_angle_publ_flag
Ag1 4_666 Ag1 . C1 . 75.131(11) yes
Ag1 4_667 Ag1 . C1 . 75.131(11) yes
Ag1 4_766 Ag1 . C1 . 75.131(11) yes
Ag1 4_767 Ag1 . C1 . 75.131(11) yes
Ag1 4_666 Ag1 . N2 . 104.869(11) yes
Ag1 4_667 Ag1 . N2 . 104.869(11) yes
Ag1 4_766 Ag1 . N2 . 104.869(11) yes
Ag1 4_767 Ag1 . N2 . 104.869(11) yes
C1 . Ag1 . N2 . 180.000 yes
Ag1 . C1 . N1 . 180.000 yes
Ag1 . N2 . H1 . 123.9(71) no
Ag1 . N2 . H1 5_755 123.9(71) no
H1 . N2 . H1 5_755 112.3(143) no
Ag1 . N2 . H2 . 107.8(39) no
H1 . N2 . H2 . 53.3(39) no
H1 5_755 N2 . H2 . 104.8(40) no
Ag1 . N2 . H2 5_755 107.8(39) no
H1 . N2 . H2 5_755 104.8(40) no
H1 5_755 N2 . H2 5_755 53.3(39) no
H2 . N2 . H2 5_755 61.8(88) no
Ag1 . N2 . H2 10_756 107.8(39) no
H1 . N2 . H2 10_756 104.8(40) no
H1 5_755 N2 . H2 10_756 53.3(39) no
H2 . N2 . H2 10_756 144.3(77) no
H2 5_755 N2 . H2 10_756 106.5(80) no
Ag1 . N2 . H2 14_556 107.8(39) no
H1 . N2 . H2 14_556 53.3(39) no
H1 5_755 N2 . H2 14_556 104.8(40) no
H2 . N2 . H2 14_556 106.5(80) no
H2 5_755 N2 . H2 14_556 144.3(77) no
H2 10_756 N2 . H2 14_556 61.8(88) no
N2 . H1 . H2 . 63.3(22) no
N2 . H1 . H2 14_556 63.3(22) no
H2 . H1 . H2 14_556 126.5(45) no
N2 . H2 . H1 . 63.3(22) no

loop_
_geom_bond_atom_site_label_1
_geom_bond_site_symmetry_1
_geom_bond_atom_site_label_2
_geom_bond_site_symmetry_2
_geom_bond_distance
_geom_bond_publ_flag
Ag1 . C1 . 2.051(5) yes
Ag1 . N2 . 2.114(4) yes
C1 . N1 . 1.136(6) yes
N2 . H1 . 0.85(1) no
N2 . H1 5_755 0.85(1) no
N2 . H2 . 0.85(1) no
N2 . H2 5_755 0.85(1) no
N2 . H2 10_756 0.85(1) no
N2 . H2 14_556 0.85(1) no
H1 . H2 . 0.76(5) no
H1 . H2 14_556 0.76(5) no
